data_7114389
loop_
_publ_author_name
'Katayev, Evgeny'
'Li, Yahong'
'Odom, Aaron L.'

_publ_section_title
;
 Insertion of an electron-rich alkyne into a molybdenum amido bond
;
_journal_issue 8
_journal_name_full 'Chemical Communications'
_journal_page_first 838
_journal_paper_doi 10.1039/b201389d
_journal_year 2002
_chemical_formula_sum 'C21 H35 Mo N5'
_chemical_formula_weight 453.48
_chemical_name_systematic
; 
? 
;
_space_group_IT_number 14
_symmetry_space_group_name_Hall '-P 2ybc'
_symmetry_space_group_name_H-M 'P 1 21/c 1'
_atom_sites_solution_hydrogens geom
_atom_sites_solution_primary direct
_atom_sites_solution_secondary difmap
_audit_creation_method SHELXL-97
_cell_angle_alpha 90.00
_cell_angle_beta 101.546(13)
_cell_angle_gamma 90.00
_cell_formula_units_Z 4
_cell_length_a 7.9289(13)
_cell_length_b 31.762(4)
_cell_length_c 8.9905(17)
_cell_measurement_temperature 293(2)
_cell_volume 2218.3(6)
_computing_structure_refinement 'SHELXL-97 (Sheldrick, 1997)'
_computing_structure_solution 'SHELXS-97 (Sheldrick, 1990)'
_diffrn_ambient_temperature 173(2)
_diffrn_measured_fraction_theta_full 0.999
_diffrn_measured_fraction_theta_max 0.999
_diffrn_measurement_device_type 'Bruker CCD'
_diffrn_radiation_monochromator graphite
_diffrn_radiation_source 'fine-focus sealed tube'
_diffrn_radiation_type MoK\a
_diffrn_radiation_wavelength 0.71073
_diffrn_reflns_av_R_equivalents 0.0291
_diffrn_reflns_av_sigmaI/netI 0.0265
_diffrn_reflns_limit_h_max 8
_diffrn_reflns_limit_h_min -8
_diffrn_reflns_limit_k_max 30
_diffrn_reflns_limit_k_min -35
_diffrn_reflns_limit_l_max 8
_diffrn_reflns_limit_l_min -9
_diffrn_reflns_number 9920
_diffrn_reflns_theta_full 23.27
_diffrn_reflns_theta_max 23.27
_diffrn_reflns_theta_min 2.40
_diffrn_standards_decay_% 0
_exptl_absorpt_coefficient_mu 0.606
_exptl_absorpt_correction_T_max 0.8147
_exptl_absorpt_correction_T_min 0.7382
_exptl_absorpt_correction_type emperical
_exptl_crystal_colour brown
_exptl_crystal_density_diffrn 1.358
_exptl_crystal_density_method 'not measured'
_exptl_crystal_description parallelpiped
_exptl_crystal_F_000 952
_exptl_crystal_size_max 0.43
_exptl_crystal_size_mid 0.33
_exptl_crystal_size_min 0.27
_refine_diff_density_max 0.977
_refine_diff_density_min -0.486
_refine_diff_density_rms 0.080
_refine_ls_extinction_method none
_refine_ls_goodness_of_fit_ref 1.136
_refine_ls_hydrogen_treatment mixed
_refine_ls_matrix_type full
_refine_ls_number_parameters 244
_refine_ls_number_reflns 3180
_refine_ls_number_restraints 0
_refine_ls_restrained_S_all 1.136
_refine_ls_R_factor_all 0.0470
_refine_ls_R_factor_gt 0.0413
_refine_ls_shift/su_max 0.001
_refine_ls_shift/su_mean 0.000
_refine_ls_structure_factor_coef Fsqd
_refine_ls_weighting_details 'calc w=1/[\s^2^(Fo^2^)+(0.0392P)^2^+5.9835P] where P=(Fo^2^+2Fc^2^)/3'
_refine_ls_weighting_scheme calc
_refine_ls_wR_factor_gt 0.0989
_refine_ls_wR_factor_ref 0.1010
_reflns_number_gt 2842
_reflns_number_total 3180
_reflns_threshold_expression >2sigma(I)
_cod_data_source_file b201389d.txt
_cod_data_source_block Mo[C(Et)=CEtNMe2](NMe2))dpma
_cod_original_cell_volume 2218.4(6)
_cod_database_code 7114389

loop_
_symmetry_equiv_pos_as_xyz
'x, y, z'
'-x, y+1/2, -z+1/2'
'-x, -y, -z'
'x, -y-1/2, z-1/2'

loop_
_atom_site_label
_atom_site_type_symbol
_atom_site_fract_x
_atom_site_fract_y
_atom_site_fract_z
_atom_site_U_iso_or_equiv
_atom_site_adp_type
_atom_site_occupancy
_atom_site_symmetry_multiplicity
_atom_site_calc_flag
_atom_site_refinement_flags
Mo Mo 0.05330(5) 0.634982(11) 0.96125(4) 0.02243(15) Uani 1 1 d .
N1 N 0.2265(4) 0.67991(12) 1.0786(4) 0.0289(9) Uani 1 1 d .
N2 N -0.1285(4) 0.61502(12) 0.7693(4) 0.0276(8) Uani 1 1 d .
N3 N -0.0335(5) 0.69657(11) 0.8376(4) 0.0301(9) Uani 1 1 d .
N4 N 0.2654(4) 0.62144(12) 0.8137(4) 0.0264(8) Uani 1 1 d .
N5 N -0.0773(4) 0.62898(11) 1.1186(4) 0.0270(8) Uani 1 1 d .
C1 C 0.3028(9) 0.51260(18) 0.7460(8) 0.0629(18) Uani 1 1 d .
H1A H 0.3829 0.4926 0.7198 0.094 Uiso 1 1 calc R
H1B H 0.2377 0.5251 0.6552 0.094 Uiso 1 1 calc R
H1C H 0.2261 0.4986 0.7998 0.094 Uiso 1 1 calc R
C2 C 0.4000(7) 0.54652(16) 0.8455(6) 0.0441(13) Uani 1 1 d .
H2A H 0.4674 0.5335 0.9357 0.053 Uiso 1 1 calc R
H2B H 0.4796 0.5599 0.7912 0.053 Uiso 1 1 calc R
C3 C 0.2870(6) 0.57971(14) 0.8932(5) 0.0289(10) Uani 1 1 d .
C4 C 0.1908(5) 0.57827(13) 0.9988(5) 0.0255(10) Uani 1 1 d .
C5 C 0.1896(7) 0.54199(15) 1.1061(5) 0.0364(11) Uani 1 1 d .
H5A H 0.2640 0.5199 1.0816 0.044 Uiso 1 1 calc R
H5B H 0.0738 0.5307 1.0921 0.044 Uiso 1 1 calc R
C6 C 0.2496(9) 0.55456(19) 1.2716(6) 0.0574(16) Uani 1 1 d .
H6A H 0.2479 0.5304 1.3352 0.086 Uiso 1 1 calc R
H6B H 0.1741 0.5758 1.2975 0.086 Uiso 1 1 calc R
H6C H 0.3646 0.5655 1.2865 0.086 Uiso 1 1 calc R
C11 C 0.3519(6) 0.68117(17) 1.2067(6) 0.0397(12) Uani 1 1 d .
H11A H 0.3746 0.6597 1.2784 0.048 Uiso 1 1 calc R
C12 C 0.4393(7) 0.71838(18) 1.2148(7) 0.0493(15) Uani 1 1 d .
H12A H 0.5308 0.7265 1.2912 0.059 Uiso 1 1 calc R
C13 C 0.3665(6) 0.74197(17) 1.0881(7) 0.0442(14) Uani 1 1 d .
H13A H 0.3999 0.7687 1.0633 0.053 Uiso 1 1 calc R
C14 C 0.2346(6) 0.71792(14) 1.0059(6) 0.0324(11) Uani 1 1 d .
C21 C -0.2001(6) 0.57734(16) 0.7153(5) 0.0341(11) Uani 1 1 d .
H21A H -0.1786 0.5517 0.7653 0.041 Uiso 1 1 calc R
C22 C -0.3073(6) 0.58282(19) 0.5779(6) 0.0441(14) Uani 1 1 d .
H22A H -0.3709 0.5621 0.5186 0.053 Uiso 1 1 calc R
C23 C -0.3032(6) 0.6255(2) 0.5434(6) 0.0449(14) Uani 1 1 d .
H23A H -0.3645 0.6386 0.4567 0.054 Uiso 1 1 calc R
C24 C -0.1920(6) 0.64485(16) 0.6609(5) 0.0327(11) Uani 1 1 d .
C31 C 0.1221(6) 0.72409(15) 0.8534(6) 0.0377(12) Uani 1 1 d .
H31A H 0.1856 0.7172 0.7750 0.045 Uiso 1 1 calc R
H31B H 0.0870 0.7533 0.8410 0.045 Uiso 1 1 calc R
C32 C -0.1171(6) 0.68803(16) 0.6767(6) 0.0392(12) Uani 1 1 d .
H32A H -0.2073 0.7086 0.6433 0.047 Uiso 1 1 calc R
H32B H -0.0327 0.6907 0.6126 0.047 Uiso 1 1 calc R
C33 C -0.1594(6) 0.71567(15) 0.9183(6) 0.0409(12) Uani 1 1 d .
H33A H -0.2004 0.7417 0.8700 0.061 Uiso 1 1 calc R
H33B H -0.1051 0.7210 1.0220 0.061 Uiso 1 1 calc R
H33C H -0.2544 0.6968 0.9153 0.061 Uiso 1 1 calc R
C41 C 0.4303(6) 0.64481(15) 0.8485(6) 0.0348(11) Uani 1 1 d .
H41A H 0.5022 0.6361 0.7800 0.052 Uiso 1 1 calc R
H41B H 0.4874 0.6390 0.9510 0.052 Uiso 1 1 calc R
H41C H 0.4080 0.6745 0.8371 0.052 Uiso 1 1 calc R
C42 C 0.2172(6) 0.61624(17) 0.6468(5) 0.0381(12) Uani 1 1 d .
H42A H 0.3188 0.6111 0.6067 0.057 Uiso 1 1 calc R
H42B H 0.1618 0.6414 0.6022 0.057 Uiso 1 1 calc R
H42C H 0.1398 0.5928 0.6232 0.057 Uiso 1 1 calc R
C51 C -0.0703(7) 0.65547(17) 1.2533(6) 0.0444(13) Uani 1 1 d .
H51A H -0.1484 0.6446 1.3129 0.067 Uiso 1 1 calc R
H51B H -0.1026 0.6837 1.2223 0.067 Uiso 1 1 calc R
H51C H 0.0446 0.6554 1.3129 0.067 Uiso 1 1 calc R
C52 C -0.2021(6) 0.59512(16) 1.1208(6) 0.0388(12) Uani 1 1 d .
H52A H -0.2514 0.5979 1.2096 0.058 Uiso 1 1 calc R
H52B H -0.1452 0.5684 1.1228 0.058 Uiso 1 1 calc R
H52C H -0.2915 0.5969 1.0316 0.058 Uiso 1 1 calc R

loop_
_atom_site_aniso_label
_atom_site_aniso_U_11
_atom_site_aniso_U_22
_atom_site_aniso_U_33
_atom_site_aniso_U_23
_atom_site_aniso_U_13
_atom_site_aniso_U_12
Mo 0.0211(2) 0.0235(2) 0.0215(2) 0.00256(16) 0.00156(15) -0.00135(16)
N1 0.0224(19) 0.033(2) 0.031(2) -0.0020(17) 0.0031(17) -0.0025(16)
N2 0.0218(19) 0.035(2) 0.025(2) 0.0002(17) 0.0022(16) -0.0020(16)
N3 0.023(2) 0.026(2) 0.040(2) 0.0077(17) 0.0048(17) 0.0013(16)
N4 0.0223(19) 0.036(2) 0.0214(19) 0.0023(16) 0.0053(15) -0.0001(16)
N5 0.0174(18) 0.033(2) 0.030(2) 0.0020(17) 0.0047(15) 0.0038(16)
C1 0.085(5) 0.038(3) 0.075(5) -0.013(3) 0.038(4) 0.003(3)
C2 0.047(3) 0.037(3) 0.054(3) 0.004(3) 0.025(3) 0.009(2)
C3 0.026(2) 0.026(2) 0.035(3) 0.000(2) 0.006(2) 0.0024(19)
C4 0.026(2) 0.023(2) 0.025(2) 0.0017(18) 0.001(2) 0.0022(18)
C5 0.041(3) 0.032(3) 0.037(3) 0.008(2) 0.009(2) 0.007(2)
C6 0.081(4) 0.053(4) 0.035(3) 0.013(3) 0.003(3) 0.009(3)
C11 0.031(3) 0.055(3) 0.031(3) -0.005(2) 0.002(2) -0.006(2)
C12 0.035(3) 0.064(4) 0.049(4) -0.023(3) 0.009(3) -0.020(3)
C13 0.034(3) 0.041(3) 0.064(4) -0.017(3) 0.025(3) -0.014(2)
C14 0.026(2) 0.027(2) 0.047(3) -0.008(2) 0.014(2) -0.006(2)
C21 0.029(3) 0.041(3) 0.034(3) -0.008(2) 0.009(2) -0.011(2)
C22 0.034(3) 0.069(4) 0.028(3) -0.014(3) 0.005(2) -0.014(3)
C23 0.024(3) 0.085(4) 0.023(3) 0.006(3) -0.001(2) -0.004(3)
C24 0.022(2) 0.052(3) 0.024(3) 0.007(2) 0.005(2) 0.003(2)
C31 0.030(3) 0.025(3) 0.058(3) 0.011(2) 0.010(2) -0.001(2)
C32 0.026(3) 0.053(3) 0.037(3) 0.018(2) 0.003(2) 0.006(2)
C33 0.034(3) 0.033(3) 0.057(3) 0.004(2) 0.013(2) 0.008(2)
C41 0.022(2) 0.038(3) 0.045(3) 0.003(2) 0.009(2) 0.001(2)
C42 0.036(3) 0.051(3) 0.028(3) 0.002(2) 0.007(2) 0.004(2)
C51 0.055(3) 0.048(3) 0.036(3) -0.009(2) 0.022(3) -0.005(3)
C52 0.038(3) 0.044(3) 0.038(3) 0.001(2) 0.016(2) -0.010(2)

loop_
_atom_type_symbol
_atom_type_description
_atom_type_scat_dispersion_real
_atom_type_scat_dispersion_imag
_atom_type_scat_source
C C 0.0033 0.0016 'International Tables Vol C Tables 4.2.6.8 and 6.1.1.4'
H H 0.0000 0.0000 'International Tables Vol C Tables 4.2.6.8 and 6.1.1.4'
N N 0.0061 0.0033 'International Tables Vol C Tables 4.2.6.8 and 6.1.1.4'
Mo Mo -1.6832 0.6857 'International Tables Vol C Tables 4.2.6.8 and 6.1.1.4'

loop_
_geom_angle_atom_site_label_1
_geom_angle_atom_site_label_2
_geom_angle_atom_site_label_3
_geom_angle
N5 Mo C4 97.79(16)
N5 Mo N1 95.25(15)
C4 Mo N1 103.59(16)
N5 Mo N2 101.04(15)
C4 Mo N2 96.97(16)
N1 Mo N2 151.71(15)
N5 Mo N3 106.77(14)
C4 Mo N3 155.36(16)
N1 Mo N3 76.52(14)
N2 Mo N3 76.70(14)
N5 Mo N4 159.51(14)
C4 Mo N4 62.10(15)
N1 Mo N4 86.51(13)
N2 Mo N4 86.17(13)
N3 Mo N4 93.51(13)
N5 Mo C3 126.52(14)
C4 Mo C3 28.74(15)
N1 Mo C3 98.34(14)
N2 Mo C3 90.38(14)
N3 Mo C3 126.67(14)
N4 Mo C3 33.47(13)
C11 N1 C14 106.2(4)
C11 N1 Mo 137.2(3)
C14 N1 Mo 116.2(3)
C21 N2 C24 106.4(4)
C21 N2 Mo 135.9(3)
C24 N2 Mo 117.6(3)
C33 N3 C32 109.8(4)
C33 N3 C31 109.8(4)
C32 N3 C31 113.4(4)
C33 N3 Mo 106.3(3)
C32 N3 Mo 110.4(3)
C31 N3 Mo 106.9(3)
C41 N4 C42 107.9(4)
C41 N4 C3 109.3(3)
C42 N4 C3 111.4(4)
C41 N4 Mo 118.9(3)
C42 N4 Mo 121.1(3)
C3 N4 Mo 85.4(2)
C52 N5 C51 108.9(4)
C52 N5 Mo 123.2(3)
C51 N5 Mo 127.9(3)
C3 C2 C1 114.0(5)
C4 C3 N4 110.1(4)
C4 C3 C2 129.7(4)
N4 C3 C2 120.2(4)
C4 C3 Mo 49.2(2)
N4 C3 Mo 61.1(2)
C2 C3 Mo 173.7(3)
C3 C4 C5 124.2(4)
C3 C4 Mo 102.1(3)
C5 C4 Mo 133.7(3)
C4 C5 C6 112.7(4)
N1 C11 C12 110.3(5)
C11 C12 C13 107.5(5)
C14 C13 C12 106.6(5)
N1 C14 C13 109.4(5)
N1 C14 C31 118.3(4)
C13 C14 C31 131.9(5)
C22 C21 N2 110.4(5)
C21 C22 C23 106.7(5)
C24 C23 C22 107.6(4)
C23 C24 N2 108.8(5)
C23 C24 C32 131.7(5)
N2 C24 C32 118.9(4)
C14 C31 N3 109.9(4)
C24 C32 N3 110.5(4)

loop_
_geom_bond_atom_site_label_1
_geom_bond_atom_site_label_2
_geom_bond_distance
Mo N5 1.923(4)
Mo C4 2.098(4)
Mo N1 2.111(4)
Mo N2 2.112(4)
Mo N3 2.287(4)
Mo N4 2.380(4)
Mo C3 2.710(4)
N1 C11 1.363(6)
N1 C14 1.380(6)
N2 C21 1.371(6)
N2 C24 1.380(6)
N3 C33 1.476(6)
N3 C32 1.491(6)
N3 C31 1.495(6)
N4 C41 1.481(6)
N4 C42 1.482(6)
N4 C3 1.499(6)
N5 C52 1.464(6)
N5 C51 1.466(6)
C1 C2 1.509(8)
C2 C3 1.501(6)
C3 C4 1.332(6)
C4 C5 1.504(6)
C5 C6 1.522(7)
C11 C12 1.364(7)
C12 C13 1.389(8)
C13 C14 1.383(7)
C14 C31 1.491(7)
C21 C22 1.364(7)
C22 C23 1.393(8)
C23 C24 1.378(7)
C24 C32 1.490(7)

loop_
_geom_torsion_atom_site_label_1
_geom_torsion_atom_site_label_2
_geom_torsion_atom_site_label_3
_geom_torsion_atom_site_label_4
_geom_torsion
N5 Mo N1 C11 65.8(5)
C4 Mo N1 C11 -33.5(5)
N2 Mo N1 C11 -169.0(4)
N3 Mo N1 C11 171.8(5)
N4 Mo N1 C11 -93.7(5)
C3 Mo N1 C11 -62.3(5)
N5 Mo N1 C14 -122.3(3)
C4 Mo N1 C14 138.4(3)
N2 Mo N1 C14 2.9(5)
N3 Mo N1 C14 -16.3(3)
N4 Mo N1 C14 78.2(3)
C3 Mo N1 C14 109.6(3)
N5 Mo N2 C21 -72.2(4)
C4 Mo N2 C21 27.2(4)
N1 Mo N2 C21 163.8(4)
N3 Mo N2 C21 -177.0(4)
N4 Mo N2 C21 88.5(4)
C3 Mo N2 C21 55.2(4)
N5 Mo N2 C24 112.0(3)
C4 Mo N2 C24 -148.7(3)
N1 Mo N2 C24 -12.1(5)
N3 Mo N2 C24 7.1(3)
N4 Mo N2 C24 -87.4(3)
C3 Mo N2 C24 -120.6(3)
N5 Mo N3 C33 2.8(3)
C4 Mo N3 C33 178.1(4)
N1 Mo N3 C33 -88.7(3)
N2 Mo N3 C33 100.6(3)
N4 Mo N3 C33 -174.2(3)
C3 Mo N3 C33 -179.1(3)
N5 Mo N3 C32 -116.1(3)
C4 Mo N3 C32 59.1(5)
N1 Mo N3 C32 152.4(3)
N2 Mo N3 C32 -18.4(3)
N4 Mo N3 C32 66.8(3)
C3 Mo N3 C32 61.9(3)
N5 Mo N3 C31 120.1(3)
C4 Mo N3 C31 -64.6(5)
N1 Mo N3 C31 28.6(3)
N2 Mo N3 C31 -142.2(3)
N4 Mo N3 C31 -56.9(3)
C3 Mo N3 C31 -61.8(3)
N5 Mo N4 C41 -94.4(5)
C4 Mo N4 C41 -106.1(3)
N1 Mo N4 C41 1.3(3)
N2 Mo N4 C41 153.9(3)
N3 Mo N4 C41 77.5(3)
C3 Mo N4 C41 -109.6(4)
N5 Mo N4 C42 127.5(4)
C4 Mo N4 C42 115.8(4)
N1 Mo N4 C42 -136.8(3)
N2 Mo N4 C42 15.8(3)
N3 Mo N4 C42 -60.6(3)
C3 Mo N4 C42 112.3(4)
N5 Mo N4 C3 15.2(5)
C4 Mo N4 C3 3.5(2)
N1 Mo N4 C3 110.8(2)
N2 Mo N4 C3 -96.5(2)
N3 Mo N4 C3 -172.9(2)
C4 Mo N5 C52 -63.0(4)
N1 Mo N5 C52 -167.5(3)
N2 Mo N5 C52 35.7(4)
N3 Mo N5 C52 115.0(3)
N4 Mo N5 C52 -73.4(5)
C3 Mo N5 C52 -63.1(4)
C4 Mo N5 C51 116.1(4)
N1 Mo N5 C51 11.6(4)
N2 Mo N5 C51 -145.2(4)
N3 Mo N5 C51 -65.9(4)
N4 Mo N5 C51 105.7(5)
C3 Mo N5 C51 116.0(4)
C41 N4 C3 C4 113.9(4)
C42 N4 C3 C4 -126.8(4)
Mo N4 C3 C4 -5.1(3)
C41 N4 C3 C2 -68.0(5)
C42 N4 C3 C2 51.3(5)
Mo N4 C3 C2 173.0(4)
C41 N4 C3 Mo 119.1(3)
C42 N4 C3 Mo -121.7(3)
C1 C2 C3 C4 76.9(7)
C1 C2 C3 N4 -100.8(5)
C1 C2 C3 Mo -1(3)
N5 Mo C3 C4 0.2(4)
N1 Mo C3 C4 103.1(3)
N2 Mo C3 C4 -103.9(3)
N3 Mo C3 C4 -177.5(3)
N4 Mo C3 C4 173.6(4)
N5 Mo C3 N4 -173.5(2)
C4 Mo C3 N4 -173.6(4)
N1 Mo C3 N4 -70.5(2)
N2 Mo C3 N4 82.5(2)
N3 Mo C3 N4 8.8(3)
N5 Mo C3 C2 83(3)
C4 Mo C3 C2 83(3)
N1 Mo C3 C2 -174(3)
N2 Mo C3 C2 -21(3)
N3 Mo C3 C2 -95(3)
N4 Mo C3 C2 -104(3)
N4 C3 C4 C5 -176.2(4)
C2 C3 C4 C5 5.9(8)
Mo C3 C4 C5 177.8(6)
N4 C3 C4 Mo 6.0(4)
C2 C3 C4 Mo -171.9(4)
N5 Mo C4 C3 -179.9(3)
N1 Mo C4 C3 -82.5(3)
N2 Mo C4 C3 77.9(3)
N3 Mo C4 C3 4.7(5)
N4 Mo C4 C3 -4.0(3)
N5 Mo C4 C5 2.6(5)
N1 Mo C4 C5 100.0(4)
N2 Mo C4 C5 -99.6(4)
N3 Mo C4 C5 -172.8(4)
N4 Mo C4 C5 178.5(5)
C3 Mo C4 C5 -177.5(6)
C3 C4 C5 C6 118.1(5)
Mo C4 C5 C6 -64.8(6)
C14 N1 C11 C12 -1.0(5)
Mo N1 C11 C12 171.4(4)
N1 C11 C12 C13 0.5(6)
C11 C12 C13 C14 0.2(6)
C11 N1 C14 C13 1.1(5)
Mo N1 C14 C13 -173.2(3)
C11 N1 C14 C31 174.4(4)
Mo N1 C14 C31 0.1(5)
C12 C13 C14 N1 -0.8(6)
C12 C13 C14 C31 -172.9(5)
C24 N2 C21 C22 -0.7(5)
Mo N2 C21 C22 -176.9(3)
N2 C21 C22 C23 0.1(6)
C21 C22 C23 C24 0.4(6)
C22 C23 C24 N2 -0.9(6)
C22 C23 C24 C32 169.6(5)
C21 N2 C24 C23 1.0(5)
Mo N2 C24 C23 178.0(3)
C21 N2 C24 C32 -170.9(4)
Mo N2 C24 C32 6.1(5)
N1 C14 C31 N3 26.1(6)
C13 C14 C31 N3 -162.4(5)
C33 N3 C31 C14 78.6(5)
C32 N3 C31 C14 -158.2(4)
Mo N3 C31 C14 -36.3(4)
C23 C24 C32 N3 167.9(5)
N2 C24 C32 N3 -22.4(6)
C33 N3 C32 C24 -90.7(5)
C31 N3 C32 C24 146.1(4)
Mo N3 C32 C24 26.1(4)
